data_4035248
loop_
_publ_author_name
'Potopnyk, Mykhaylo A.'
'Volyniuk, Dmytro'
'Ceborska, Magdalena'
'Cmoch, Piotr'
'Hladka, Iryna'
'Danyliv, Yan'
'Gra\<zulevi\<cius, Juozas Vidas'

_publ_section_title
;
 Benzo[4,5]thiazolo[3,2- c][1,3,5,2]oxadiazaborinines: Synthesis,
 Structural, and Photophysical Properties.
;
_journal_issue 19
_journal_name_full 'The Journal of organic chemistry'
_journal_page_first 12129
_journal_page_last 12142
_journal_paper_doi 10.1021/acs.joc.8b02098
_journal_volume 83
_journal_year 2018
_chemical_formula_sum 'C16 H14 B F2 N3 O S'
_chemical_formula_weight 345.17
_space_group_crystal_system monoclinic
_space_group_IT_number 14
_space_group_name_Hall '-P 2ybc'
_space_group_name_H-M_alt 'P 1 21/c 1'
_atom_sites_solution_hydrogens geom
_audit_creation_method SHELXL-2013
_cell_angle_alpha 90
_cell_angle_beta 96.983(4)
_cell_angle_gamma 90
_cell_formula_units_Z 4
_cell_length_a 17.2717(8)
_cell_length_b 10.7110(5)
_cell_length_c 8.2114(5)
_cell_measurement_reflns_used 2502
_cell_measurement_temperature 100(2)
_cell_measurement_theta_max 71.7552
_cell_measurement_theta_min 4.1238
_cell_volume 1507.82(14)
_computing_structure_refinement 'SHELXL-2013 (Sheldrick, 2013)'
_diffrn_ambient_temperature 100(2)
_diffrn_measured_fraction_theta_full 0.992
_diffrn_measured_fraction_theta_max 0.963
_diffrn_measurement_device_type 'SuperNova, Dual, Cu at zero, Eos'
_diffrn_radiation_type CuK\a
_diffrn_radiation_wavelength 1.54184
_diffrn_reflns_av_R_equivalents 0.0890
_diffrn_reflns_av_unetI/netI 0.0959
_diffrn_reflns_Laue_measured_fraction_full 0.992
_diffrn_reflns_Laue_measured_fraction_max 0.963
_diffrn_reflns_limit_h_max 21
_diffrn_reflns_limit_h_min -20
_diffrn_reflns_limit_k_max 7
_diffrn_reflns_limit_k_min -12
_diffrn_reflns_limit_l_max 7
_diffrn_reflns_limit_l_min -9
_diffrn_reflns_number 5211
_diffrn_reflns_point_group_measured_fraction_full 0.992
_diffrn_reflns_point_group_measured_fraction_max 0.963
_diffrn_reflns_theta_full 67.684
_diffrn_reflns_theta_max 71.904
_diffrn_reflns_theta_min 4.868
_diffrn_source 'SuperNova (Cu) X-ray Source'
_exptl_absorpt_coefficient_mu 2.196
_exptl_absorpt_correction_T_max 0.9784
_exptl_absorpt_correction_T_min 0.6678
_exptl_absorpt_correction_type multi-scan
_exptl_absorpt_process_details
;
CrysAlisPro, Agilent Technologies,
Version 1.171.35.19 (release 27-10-2011 CrysAlis171 .NET)
(compiled Oct 27 2011,15:02:11)
Empirical absorption correction using spherical harmonics,
 implemented in SCALE3 ABSPACK scaling algorithm.
;
_exptl_crystal_colour yellow
_exptl_crystal_density_diffrn 1.521
_exptl_crystal_description needle
_exptl_crystal_F_000 712
_exptl_crystal_size_max 0.200
_exptl_crystal_size_mid 0.040
_exptl_crystal_size_min 0.010
_refine_diff_density_max 1.149
_refine_diff_density_min -1.207
_refine_diff_density_rms 0.187
_refine_ls_extinction_method none
_refine_ls_goodness_of_fit_ref 1.270
_refine_ls_hydrogen_treatment constr
_refine_ls_matrix_type full
_refine_ls_number_parameters 219
_refine_ls_number_reflns 2843
_refine_ls_number_restraints 18
_refine_ls_restrained_S_all 1.278
_refine_ls_R_factor_all 0.1283
_refine_ls_R_factor_gt 0.1052
_refine_ls_shift/su_max 0.000
_refine_ls_shift/su_mean 0.000
_refine_ls_structure_factor_coef Fsqd
_refine_ls_weighting_details 'w=1/[\s^2^(Fo^2^)+(0.2000P)^2^] where P=(Fo^2^+2Fc^2^)/3'
_refine_ls_weighting_scheme calc
_refine_ls_wR_factor_gt 0.2943
_refine_ls_wR_factor_ref 0.3059
_reflns_Friedel_coverage 0.000
_reflns_number_gt 2436
_reflns_number_total 2843
_reflns_threshold_expression 'I > 2\s(I)'
_cod_data_source_file jo8b02098_si_002.cif
_cod_data_source_block shelx
_cod_original_sg_symbol_H-M 'P 21/c'
_cod_database_code 4035248
_shelx_space_group_comment
;
The symmetry employed for this shelxl refinement is uniquely defined
by the following loop, which should always be used as a source of
symmetry information in preference to the above space-group names.
They are only intended as comments.
;
_shelx_estimated_absorpt_t_min 0.668
_shelx_estimated_absorpt_t_max 0.978
_shelxl_version_number 2013-4

loop_
_space_group_symop_operation_xyz
'x, y, z'
'-x, y+1/2, -z+1/2'
'-x, -y, -z'
'x, -y-1/2, z-1/2'

loop_
_atom_site_label
_atom_site_type_symbol
_atom_site_fract_x
_atom_site_fract_y
_atom_site_fract_z
_atom_site_U_iso_or_equiv
_atom_site_adp_type
_atom_site_occupancy
_atom_site_site_symmetry_order
_atom_site_calc_flag
_atom_site_refinement_flags_posn
_atom_site_refinement_flags_adp
C1 C -0.1565(2) 0.2975(4) 0.4825(5) 0.0226(9) Uani 1 1 d . .
H1A H -0.1499 0.2107 0.4490 0.034 Uiso 1 1 calc R U
H1B H -0.2119 0.3142 0.4879 0.034 Uiso 1 1 calc R U
H1C H -0.1271 0.3114 0.5907 0.034 Uiso 1 1 calc R U
C2 C -0.1831(2) 0.4641(5) 0.2675(5) 0.0292(11) Uani 1 1 d . .
H2A H -0.1780 0.5486 0.3134 0.044 Uiso 1 1 calc R U
H2B H -0.2364 0.4338 0.2716 0.044 Uiso 1 1 calc R U
H2C H -0.1719 0.4656 0.1534 0.044 Uiso 1 1 calc R U
C3 C -0.0505(2) 0.3864(4) 0.3461(4) 0.0148(8) Uani 1 1 d . .
C4 C 0.0040(2) 0.3041(4) 0.4366(4) 0.0149(8) Uani 1 1 d . .
H4 H -0.0139 0.2438 0.5082 0.018 Uiso 1 1 calc R U
C5 C 0.0819(2) 0.3115(4) 0.4209(4) 0.0156(8) Uani 1 1 d . .
H5 H 0.1172 0.2566 0.4832 0.019 Uiso 1 1 calc R U
C6 C 0.1109(2) 0.3976(4) 0.3156(4) 0.0126(8) Uani 1 1 d . .
C7 C 0.0574(2) 0.4776(4) 0.2229(5) 0.0144(8) Uani 1 1 d . .
H7 H 0.0757 0.5363 0.1497 0.017 Uiso 1 1 calc R U
C8 C -0.0210(2) 0.4713(4) 0.2375(4) 0.0152(8) Uani 1 1 d . .
H8 H -0.0560 0.5252 0.1731 0.018 Uiso 1 1 calc R U
C9 C 0.1938(2) 0.4104(3) 0.3065(4) 0.0135(8) Uani 1 1 d . .
C10 C 0.3197(2) 0.3572(3) 0.3927(4) 0.0127(7) Uani 1 1 d . U
C11 C 0.4628(2) 0.3361(4) 0.4212(4) 0.0138(8) Uani 1 1 d . U
C12 C 0.4320(2) 0.4282(3) 0.3084(4) 0.0118(8) Uani 1 1 d . .
C13 C 0.4816(2) 0.4963(3) 0.2189(4) 0.0148(8) Uani 1 1 d . .
H13 H 0.4616 0.5588 0.1431 0.018 Uiso 1 1 calc R U
C14 C 0.5605(2) 0.4700(4) 0.2438(5) 0.0174(8) Uani 1 1 d . .
H14 H 0.5949 0.5141 0.1826 0.021 Uiso 1 1 calc R U
C15 C 0.5908(2) 0.3792(4) 0.3580(5) 0.0174(8) Uani 1 1 d . .
H15 H 0.6453 0.3638 0.3740 0.021 Uiso 1 1 calc R U
C16 C 0.5422(2) 0.3123(4) 0.4471(4) 0.0161(8) Uani 1 1 d . .
H16 H 0.5627 0.2511 0.5244 0.019 Uiso 1 1 calc R U
B1 B 0.2972(2) 0.5359(4) 0.1965(5) 0.0140(8) Uani 1 1 d . U
N1 N -0.12779(18) 0.3808(3) 0.3636(4) 0.0186(8) Uani 1 1 d . .
N2 N 0.24350(18) 0.3419(3) 0.4074(4) 0.0158(7) Uani 1 1 d . .
N3 N 0.35111(17) 0.4384(3) 0.2982(4) 0.0127(7) Uani 1 1 d . .
O1 O 0.21588(14) 0.4895(3) 0.1994(3) 0.0153(6) Uani 1 1 d . .
F1 F 0.31366(13) 0.5411(3) 0.0382(3) 0.0242(7) Uani 1 1 d . .
F2 F 0.30465(13) 0.6509(2) 0.2721(3) 0.0219(6) Uani 1 1 d . .
S1 S 0.38733(5) 0.26320(9) 0.50737(11) 0.0151(4) Uani 1 1 d . .

loop_
_atom_site_aniso_label
_atom_site_aniso_U_11
_atom_site_aniso_U_22
_atom_site_aniso_U_33
_atom_site_aniso_U_23
_atom_site_aniso_U_13
_atom_site_aniso_U_12
C1 0.0208(17) 0.019(2) 0.030(2) -0.0072(18) 0.0074(15) -0.0048(15)
C2 0.0162(19) 0.046(3) 0.025(2) 0.002(2) -0.0002(15) 0.0090(18)
C3 0.0144(17) 0.0112(19) 0.0180(16) -0.0048(15) -0.0005(12) -0.0024(13)
C4 0.0230(19) 0.0059(19) 0.0155(16) 0.0022(14) 0.0016(13) -0.0027(13)
C5 0.0209(18) 0.0070(18) 0.0175(17) -0.0017(14) -0.0036(13) 0.0018(13)
C6 0.0175(17) 0.0074(18) 0.0122(15) -0.0029(14) -0.0011(12) 0.0029(13)
C7 0.0173(17) 0.0085(19) 0.0168(17) 0.0018(14) 0.0001(12) 0.0010(13)
C8 0.0181(18) 0.0112(18) 0.0155(16) -0.0038(14) -0.0017(13) 0.0013(13)
C9 0.0165(17) 0.0049(18) 0.0181(16) -0.0011(14) -0.0026(12) 0.0000(12)
C10 0.0185(13) 0.0071(14) 0.0118(13) -0.0008(11) -0.0005(10) 0.0017(11)
C11 0.0188(14) 0.0071(14) 0.0149(13) -0.0008(12) -0.0007(10) -0.0012(11)
C12 0.0150(17) 0.0059(18) 0.0138(16) -0.0052(13) -0.0017(12) 0.0023(12)
C13 0.0241(18) 0.0044(17) 0.0153(16) -0.0016(14) -0.0004(13) -0.0005(13)
C14 0.0197(18) 0.013(2) 0.0195(17) -0.0088(15) 0.0019(13) -0.0012(14)
C15 0.0147(16) 0.015(2) 0.0216(18) -0.0059(15) -0.0010(13) 0.0012(13)
C16 0.0180(17) 0.0084(18) 0.0202(17) -0.0030(15) -0.0048(13) 0.0011(13)
B1 0.0135(14) 0.0122(16) 0.0165(14) 0.0078(12) 0.0021(11) -0.0009(12)
N1 0.0145(15) 0.0194(19) 0.0218(15) 0.0036(14) 0.0019(11) -0.0006(12)
N2 0.0148(15) 0.0136(17) 0.0185(15) 0.0031(13) -0.0007(11) 0.0004(11)
N3 0.0163(15) 0.0070(16) 0.0140(14) -0.0023(12) -0.0013(10) 0.0011(11)
O1 0.0115(12) 0.0130(14) 0.0210(13) 0.0059(11) 0.0008(9) -0.0018(9)
F1 0.0183(11) 0.0360(16) 0.0180(12) 0.0124(10) 0.0010(8) 0.0036(9)
F2 0.0219(11) 0.0068(12) 0.0353(13) 0.0007(10) -0.0026(9) 0.0008(8)
S1 0.0168(6) 0.0089(6) 0.0187(7) 0.0062(3) -0.0013(4) -0.0001(3)

loop_
_atom_type_symbol
_atom_type_description
_atom_type_scat_dispersion_real
_atom_type_scat_dispersion_imag
_atom_type_scat_source
C C 0.0181 0.0091 'International Tables Vol C Tables 4.2.6.8 and 6.1.1.4'
H H 0.0000 0.0000 'International Tables Vol C Tables 4.2.6.8 and 6.1.1.4'
B B 0.0090 0.0039 'International Tables Vol C Tables 4.2.6.8 and 6.1.1.4'
N N 0.0311 0.0180 'International Tables Vol C Tables 4.2.6.8 and 6.1.1.4'
O O 0.0492 0.0322 'International Tables Vol C Tables 4.2.6.8 and 6.1.1.4'
F F 0.0727 0.0534 'International Tables Vol C Tables 4.2.6.8 and 6.1.1.4'
S S 0.3331 0.5567 'International Tables Vol C Tables 4.2.6.8 and 6.1.1.4'

loop_
_geom_angle_atom_site_label_1
_geom_angle_atom_site_label_2
_geom_angle_atom_site_label_3
_geom_angle
N1 C3 C8 122.0(3)
N1 C3 C4 120.7(4)
C8 C3 C4 117.4(3)
C5 C4 C3 120.5(3)
C4 C5 C6 121.8(3)
C5 C6 C7 118.2(3)
C5 C6 C9 121.7(3)
C7 C6 C9 120.0(3)
C8 C7 C6 120.6(4)
C7 C8 C3 121.5(3)
O1 C9 N2 123.6(3)
O1 C9 C6 117.7(3)
N2 C9 C6 118.6(3)
N3 C10 N2 127.4(3)
N3 C10 S1 113.7(3)
N2 C10 S1 118.9(3)
C16 C11 C12 121.0(3)
C16 C11 S1 129.1(3)
C12 C11 S1 109.9(3)
N3 C12 C13 126.9(3)
N3 C12 C11 112.8(3)
C13 C12 C11 120.2(3)
C14 C13 C12 118.2(3)
C13 C14 C15 121.3(3)
C16 C15 C14 120.8(3)
C15 C16 C11 118.5(3)
F1 B1 F2 112.0(3)
F1 B1 O1 109.5(3)
F2 B1 O1 109.1(3)
F1 B1 N3 110.8(3)
F2 B1 N3 109.8(3)
O1 B1 N3 105.5(3)
C3 N1 C1 121.2(3)
C3 N1 C2 120.0(3)
C1 N1 C2 118.8(3)
C9 N2 C10 116.0(3)
C10 N3 C12 113.1(3)
C10 N3 B1 119.3(3)
C12 N3 B1 127.5(3)
C9 O1 B1 125.2(3)
C10 S1 C11 90.41(17)

loop_
_geom_bond_atom_site_label_1
_geom_bond_atom_site_label_2
_geom_bond_distance
C1 N1 1.453(5)
C2 N1 1.466(5)
C3 N1 1.361(5)
C3 C8 1.412(6)
C3 C4 1.430(5)
C4 C5 1.369(5)
C5 C6 1.398(5)
C6 C7 1.413(5)
C6 C9 1.449(5)
C7 C8 1.375(5)
C9 O1 1.310(5)
C9 N2 1.337(5)
C10 N3 1.325(5)
C10 N2 1.346(5)
C10 S1 1.732(3)
C11 C16 1.386(5)
C11 C12 1.412(5)
C11 S1 1.742(4)
C12 N3 1.394(4)
C12 C13 1.399(5)
C13 C14 1.381(5)
C14 C15 1.407(6)
C15 C16 1.379(5)
B1 F1 1.365(5)
B1 F2 1.378(5)
B1 O1 1.493(4)
B1 N3 1.570(5)
